data_7102565
loop_
_publ_author_name
'Ma, Bao-Qing'
'Coppens, Philip'

_publ_section_title
;
 Symmetry induced supramolecular assembly of a resorcinarene trimeric
 molecular box.
;
_journal_issue 8
_journal_name_full 'Chemical communications (Cambridge, England)'
_journal_page_first 932
_journal_page_last 933
_journal_paper_doi 10.1039/b315091g
_journal_year 2004
_chemical_formula_sum 'C176 H188 N12 O26'
_chemical_formula_weight 2887.38
_chemical_name_systematic
;
?
;
_space_group_IT_number 176
_symmetry_cell_setting hexagonal
_symmetry_space_group_name_Hall '-P 6c'
_symmetry_space_group_name_H-M 'P 63/m'
_atom_sites_solution_hydrogens geom
_atom_sites_solution_primary direct
_atom_sites_solution_secondary difmap
_audit_creation_method SHELXL-97
_cell_angle_alpha 90.00
_cell_angle_beta 90.00
_cell_angle_gamma 120.00
_cell_formula_units_Z 2
_cell_length_a 22.9898(10)
_cell_length_b 22.9898(10)
_cell_length_c 16.4458(10)
_cell_measurement_temperature 90(1)
_cell_volume 7527.6(7)
_computing_cell_refinement SMART
_computing_data_collection SMART
_computing_data_reduction SAINT
_computing_molecular_graphics XP
_computing_publication_material XCIF
_computing_structure_refinement 'SHELXL-97 (Sheldrick, 1997)'
_computing_structure_solution 'SHELXS-97 (Sheldrick, 1990)'
_diffrn_ambient_temperature 90(1)
_diffrn_measured_fraction_theta_full 0.951
_diffrn_measured_fraction_theta_max 0.951
_diffrn_measurement_device_type 'SMART CCD 1000'
_diffrn_radiation_monochromator graphite
_diffrn_radiation_source 'fine-focus sealed tube'
_diffrn_radiation_type MoK\a
_diffrn_radiation_wavelength 0.71073
_diffrn_reflns_av_R_equivalents 0.1729
_diffrn_reflns_av_sigmaI/netI 0.1552
_diffrn_reflns_limit_h_max 30
_diffrn_reflns_limit_h_min -30
_diffrn_reflns_limit_k_max 32
_diffrn_reflns_limit_k_min -32
_diffrn_reflns_limit_l_max 23
_diffrn_reflns_limit_l_min -23
_diffrn_reflns_number 89657
_diffrn_reflns_theta_full 31.09
_diffrn_reflns_theta_max 31.09
_diffrn_reflns_theta_min 1.02
_exptl_absorpt_coefficient_mu 0.086
_exptl_crystal_colour yellow
_exptl_crystal_density_diffrn 1.274
_exptl_crystal_density_method 'not measured'
_exptl_crystal_description prismatic
_exptl_crystal_F_000 3072
_exptl_crystal_size_max 0.24
_exptl_crystal_size_mid 0.14
_exptl_crystal_size_min 0.08
_refine_diff_density_max 0.797
_refine_diff_density_min -0.663
_refine_diff_density_rms 0.166
_refine_ls_extinction_coef 0.031(3)
_refine_ls_extinction_expression Fc^*^=kFc[1+0.001xFc^2^\l^3^/sin(2\q)]^-1/4^
_refine_ls_extinction_method SHELXL
_refine_ls_goodness_of_fit_ref 1.022
_refine_ls_hydrogen_treatment mixed
_refine_ls_matrix_type full
_refine_ls_number_parameters 477
_refine_ls_number_reflns 7915
_refine_ls_number_restraints 0
_refine_ls_restrained_S_all 1.022
_refine_ls_R_factor_all 0.2297
_refine_ls_R_factor_gt 0.0914
_refine_ls_shift/su_max 0.686
_refine_ls_shift/su_mean 0.015
_refine_ls_structure_factor_coef Fsqd
_refine_ls_weighting_details 'calc w=1/[\s^2^(Fo^2^)+(0.1661P)^2^+1.4605P] where P=(Fo^2^+2Fc^2^)/3'
_refine_ls_weighting_scheme calc
_refine_ls_wR_factor_gt 0.2247
_refine_ls_wR_factor_ref 0.3206
_reflns_number_gt 3146
_reflns_number_total 7915
_reflns_threshold_expression >2sigma(I)
_cod_data_source_file b315091g.txt
_cod_data_source_block p63m_b
_cod_original_sg_symbol_H-M P63/m
_cod_database_code 7102565

loop_
_symmetry_equiv_pos_as_xyz
'x, y, z'
'-y, x-y, z'
'-x+y, -x, z'
'-x, -y, z+1/2'
'y, -x+y, z+1/2'
'x-y, x, z+1/2'
'-x, -y, -z'
'y, -x+y, -z'
'x-y, x, -z'
'x, y, -z-1/2'
'-y, x-y, -z-1/2'
'-x+y, -x, -z-1/2'

loop_
_atom_site_label
_atom_site_type_symbol
_atom_site_fract_x
_atom_site_fract_y
_atom_site_fract_z
_atom_site_U_iso_or_equiv
_atom_site_adp_type
_atom_site_occupancy
_atom_site_symmetry_multiplicity
_atom_site_calc_flag
_atom_site_refinement_flags
N1 N 0.69421(14) 0.10625(13) 0.37288(19) 0.0371(7) Uani 1 1 d .
N2 N 0.61094(12) 0.27065(12) 0.35876(17) 0.0281(6) Uani 1 1 d .
C1 C 0.7132(2) -0.2848(2) 0.7500 0.0334(11) Uani 1 2 d S
C2 C 0.74238(15) -0.28582(16) 0.6770(2) 0.0332(8) Uani 1 1 d .
C3 C 0.80341(14) -0.28614(15) 0.6755(2) 0.0315(7) Uani 1 1 d .
C4 C 0.8314(2) -0.2867(2) 0.7500 0.0327(11) Uani 1 2 d S
H4A H 0.877(3) -0.285(2) 0.7500 0.042(14) Uiso 1 2 d S
C5 C 0.83474(16) -0.29076(16) 0.5957(2) 0.0353(8) Uani 1 1 d .
H5A H 0.8244(13) -0.2680(13) 0.5349(16) 0.010(6) Uiso 1 1 d .
C6 C 0.90790(19) -0.23432(19) 0.5866(3) 0.0505(11) Uani 1 1 d .
H6A H 0.926(2) -0.241(2) 0.521(3) 0.067(13) Uiso 1 1 d .
H6B H 0.944(3) -0.237(3) 0.639(3) 0.093(17) Uiso 1 1 d .
C7 C 0.9134(2) -0.1649(2) 0.5867(4) 0.0637(13) Uani 1 1 d .
H7A H 0.973(3) -0.129(3) 0.576(3) 0.083(15) Uiso 1 1 d .
H7C H 0.900(4) -0.150(4) 0.658(5) 0.17(3) Uiso 1 1 d .
H7B H 0.873(2) -0.1720(18) 0.539(2) 0.046(10) Uiso 1 1 d .
C8 C 0.82453(15) -0.36121(16) 0.5855(2) 0.0305(7) Uani 1 1 d .
C9 C 0.76115(16) -0.41581(17) 0.5713(2) 0.0348(8) Uani 1 1 d .
C10 C 0.75146(18) -0.47993(18) 0.5631(2) 0.0391(8) Uani 1 1 d .
H10A H 0.7115(19) -0.515(2) 0.553(2) 0.043(10) Uiso 1 1 d .
C11 C 0.80548(18) -0.49098(17) 0.5708(2) 0.0387(8) Uani 1 1 d .
C12 C 0.86952(17) -0.43829(17) 0.5865(2) 0.0332(7) Uani 1 1 d .
C13 C 0.87717(17) -0.37468(17) 0.5919(2) 0.0320(8) Uani 1 1 d .
H13A H 0.915(3) -0.351(3) 0.600(3) 0.089(19) Uiso 1 1 d .
C14 C 0.92745(17) -0.45213(18) 0.5959(2) 0.0363(8) Uani 1 1 d .
H14A H 0.9247(17) -0.4775(18) 0.552(2) 0.037(10) Uiso 1 1 d .
C15 C 0.99603(19) -0.3888(2) 0.5876(3) 0.0456(10) Uani 1 1 d .
H15B H 0.999(2) -0.357(2) 0.634(3) 0.062(13) Uiso 1 1 d .
H15A H 0.996(2) -0.373(2) 0.532(3) 0.051(11) Uiso 1 1 d .
C16 C 1.0537(2) -0.4031(3) 0.5935(3) 0.0527(11) Uani 1 1 d .
H16B H 1.057(2) -0.418(2) 0.645(3) 0.063(14) Uiso 1 1 d .
H16A H 1.094(2) -0.360(2) 0.593(3) 0.058(13) Uiso 1 1 d .
H16C H 1.045(2) -0.443(2) 0.550(3) 0.068(13) Uiso 1 1 d .
C17 C 0.92262(15) -0.48765(15) 0.6760(2) 0.0315(7) Uani 1 1 d .
C18 C 0.9240(2) -0.4585(2) 0.7500 0.0318(10) Uani 1 2 d S
H18A H 0.928(2) -0.410(2) 0.7500 0.015(10) Uiso 1 2 d S
C19 C 0.91898(17) -0.54983(16) 0.6775(2) 0.0364(8) Uani 1 1 d .
C20 C 0.9172(3) -0.5808(2) 0.7500 0.0414(13) Uani 1 2 d S
H20A H 0.919(3) -0.618(3) 0.7500 0.049(15) Uiso 1 2 d S
C21 C 0.74754(18) 0.16723(17) 0.3684(3) 0.0423(9) Uani 1 1 d .
H21A H 0.794(2) 0.1698(19) 0.369(2) 0.048(11) Uiso 1 1 d .
C22 C 0.74363(16) 0.22539(16) 0.3622(2) 0.0371(8) Uani 1 1 d .
H22A H 0.788(2) 0.275(2) 0.352(2) 0.061(12) Uiso 1 1 d .
C23 C 0.68118(15) 0.22018(14) 0.3615(2) 0.0278(7) Uani 1 1 d .
C24 C 0.62546(17) 0.15652(16) 0.3659(3) 0.0433(9) Uani 1 1 d .
H24A H 0.576(2) 0.150(2) 0.361(3) 0.061(12) Uiso 1 1 d .
C25 C 0.63438(18) 0.10141(17) 0.3712(3) 0.0443(10) Uani 1 1 d .
H25A H 0.594(3) 0.048(3) 0.371(3) 0.101(18) Uiso 1 1 d .
C26 C 0.67357(14) 0.28035(14) 0.35884(19) 0.0258(6) Uani 1 1 d .
C27 C 0.3071(7) -0.4428(6) 0.2500 0.080(3) Uani 0.67 2 d SP
C28 C 0.4304(9) -0.3184(9) 0.2500 0.099(5) Uani 0.67 2 d SP
C29 C 0.3080(6) -0.3742(5) 0.2500 0.061(3) Uani 0.67 2 d SP
C30 C 0.3760(5) -0.3732(6) 0.2500 0.059(2) Uani 0.67 2 d SP
C31 C 0.8400(7) -0.2522(8) 0.2026(10) 0.075(4) Uani 0.50 1 d P
C32 C 0.7784(6) -0.3083(7) 0.2052(9) 0.066(3) Uani 0.50 1 d P
C33 C 0.7420(7) -0.3368(7) 0.2781(8) 0.079(4) Uani 0.50 1 d P
C34 C 0.7713(5) -0.3072(6) 0.3535(7) 0.068(3) Uani 0.50 1 d P
C35 C 0.8370(8) -0.2484(7) 0.3565(8) 0.074(3) Uani 0.50 1 d P
C36 C 0.8702(6) -0.2204(6) 0.2792(7) 0.063(3) Uani 0.50 1 d P
C37 C 0.8807(7) -0.2225(8) 0.1229(9) 0.103(5) Uani 0.50 1 d P
C38 C 0.9370(6) -0.1574(6) 0.2838(7) 0.094(4) Uani 0.50 1 d P
O1 O 0.71212(12) -0.28923(13) 0.60372(15) 0.0406(6) Uani 1 1 d .
O2 O 0.70473(11) -0.40984(13) 0.56419(16) 0.0398(6) Uani 1 1 d .
H2 H 0.719(3) -0.362(3) 0.569(3) 0.091(17) Uiso 1 1 d .
O3 O 0.79414(13) -0.55531(12) 0.56091(18) 0.0488(7) Uani 1 1 d .
H3 H 0.8281 -0.5564 0.5731 0.073 Uiso 1 1 calc R
O4 O 0.91718(19) -0.57792(14) 0.60311(18) 0.0681(10) Uani 1 1 d .
H4 H 0.895(3) -0.633(3) 0.614(4) 0.11(2) Uiso 1 1 d .
O5 O 0.6667 -0.6667 0.5385(3) 0.0495(12) Uani 1 3 d S
H1A H 0.670(3) -0.288(3) 0.7500 0.044(14) Uiso 1 2 d S
H1 H 0.672(3) -0.285(3) 0.613(3) 0.086(16) Uiso 1 1 d .
H5 H 0.639(10) -0.672(14) 0.592(6) 0.20(6) Uiso 0.67 1 d P

loop_
_atom_site_aniso_label
_atom_site_aniso_U_11
_atom_site_aniso_U_22
_atom_site_aniso_U_33
_atom_site_aniso_U_23
_atom_site_aniso_U_13
_atom_site_aniso_U_12
N1 0.0405(16) 0.0273(14) 0.0489(18) -0.0072(13) -0.0028(14) 0.0210(12)
N2 0.0236(12) 0.0237(12) 0.0373(15) -0.0031(11) -0.0034(11) 0.0121(10)
C1 0.020(2) 0.036(2) 0.051(3) 0.000 0.000 0.0185(19)
C2 0.0226(14) 0.0360(17) 0.044(2) 0.0009(15) -0.0024(14) 0.0168(13)
C3 0.0210(14) 0.0276(15) 0.048(2) 0.0020(14) 0.0018(14) 0.0138(12)
C4 0.019(2) 0.027(2) 0.054(3) 0.000 0.000 0.0126(18)
C5 0.0252(15) 0.0311(16) 0.050(2) 0.0053(15) 0.0080(15) 0.0141(14)
C6 0.0347(19) 0.040(2) 0.074(3) 0.011(2) 0.010(2) 0.0166(17)
C7 0.051(3) 0.040(2) 0.094(4) 0.013(2) 0.016(3) 0.019(2)
C8 0.0235(14) 0.0319(16) 0.0354(18) 0.0044(14) 0.0039(13) 0.0133(13)
C9 0.0255(15) 0.0378(18) 0.0395(19) 0.0065(15) 0.0010(14) 0.0146(14)
C10 0.0288(17) 0.0351(18) 0.048(2) 0.0029(16) -0.0055(16) 0.0117(15)
C11 0.0400(19) 0.0313(17) 0.046(2) -0.0021(15) -0.0052(16) 0.0190(15)
C12 0.0321(17) 0.0350(17) 0.0354(18) 0.0030(14) 0.0037(14) 0.0190(14)
C13 0.0242(16) 0.0321(17) 0.0383(19) 0.0020(14) 0.0056(14) 0.0131(14)
C14 0.0367(18) 0.0427(19) 0.038(2) 0.0020(16) 0.0054(15) 0.0264(16)
C15 0.0360(19) 0.054(2) 0.056(3) 0.023(2) 0.0163(18) 0.0297(18)
C16 0.040(2) 0.064(3) 0.066(3) 0.019(2) 0.014(2) 0.035(2)
C17 0.0270(15) 0.0274(15) 0.0432(19) 0.0009(14) 0.0033(14) 0.0160(13)
C18 0.032(2) 0.028(2) 0.042(3) 0.000 0.000 0.020(2)
C19 0.0355(17) 0.0280(16) 0.046(2) -0.0038(15) 0.0042(16) 0.0163(14)
C20 0.046(3) 0.021(2) 0.060(4) 0.000 0.000 0.019(2)
C21 0.0336(18) 0.0324(18) 0.066(3) -0.0023(17) 0.0024(18) 0.0207(15)
C22 0.0272(16) 0.0270(16) 0.059(2) -0.0039(16) 0.0002(16) 0.0148(14)
C23 0.0268(15) 0.0222(14) 0.0358(17) -0.0034(13) -0.0001(13) 0.0133(12)
C24 0.0292(17) 0.0232(16) 0.076(3) -0.0042(17) -0.0060(18) 0.0121(14)
C25 0.0363(18) 0.0230(16) 0.072(3) -0.0067(17) -0.0029(18) 0.0138(15)
C26 0.0236(14) 0.0237(14) 0.0314(16) -0.0006(13) -0.0004(13) 0.0128(12)
C27 0.109(10) 0.088(8) 0.059(7) 0.000 0.000 0.061(8)
C28 0.137(13) 0.163(16) 0.058(7) 0.000 0.000 0.122(13)
C29 0.083(8) 0.065(6) 0.040(5) 0.000 0.000 0.040(6)
C30 0.053(6) 0.069(7) 0.051(6) 0.000 0.000 0.028(5)
C31 0.061(9) 0.105(11) 0.086(10) -0.031(9) -0.024(8) 0.062(9)
C32 0.052(7) 0.095(10) 0.064(8) -0.006(7) -0.006(6) 0.046(7)
C33 0.074(8) 0.099(9) 0.082(11) -0.015(7) -0.010(7) 0.057(8)
C34 0.065(7) 0.102(9) 0.052(6) 0.001(6) 0.004(5) 0.053(7)
C35 0.102(11) 0.096(9) 0.049(7) -0.005(7) 0.007(7) 0.067(9)
C36 0.059(7) 0.078(8) 0.060(8) -0.009(5) 0.003(5) 0.039(6)
C37 0.057(7) 0.147(13) 0.104(11) 0.039(9) 0.041(7) 0.051(8)
C38 0.069(7) 0.092(8) 0.104(10) -0.018(6) -0.001(6) 0.028(6)
O1 0.0276(12) 0.0507(15) 0.0484(15) 0.0038(12) -0.0028(11) 0.0234(11)
O2 0.0231(11) 0.0408(14) 0.0558(16) 0.0053(12) -0.0031(11) 0.0161(10)
O3 0.0446(15) 0.0304(13) 0.0700(19) -0.0033(12) -0.0092(13) 0.0178(11)
O4 0.115(3) 0.0338(15) 0.0532(18) -0.0027(13) 0.0211(17) 0.0352(17)
O5 0.0469(17) 0.0469(17) 0.055(3) 0.000 0.000 0.0235(8)

loop_
_atom_type_symbol
_atom_type_description
_atom_type_scat_dispersion_real
_atom_type_scat_dispersion_imag
_atom_type_scat_source
C C 0.0033 0.0016 'International Tables Vol C Tables 4.2.6.8 and 6.1.1.4'
H H 0.0000 0.0000 'International Tables Vol C Tables 4.2.6.8 and 6.1.1.4'
N N 0.0061 0.0033 'International Tables Vol C Tables 4.2.6.8 and 6.1.1.4'
O O 0.0106 0.0060 'International Tables Vol C Tables 4.2.6.8 and 6.1.1.4'

loop_
_geom_angle_atom_site_label_1
_geom_angle_atom_site_label_2
_geom_angle_atom_site_label_3
_geom_angle
_geom_angle_site_symmetry_1
_geom_angle_site_symmetry_3
C25 N1 C21 117.4(3) . .
C26 N2 C26 115.3(3) 3_665 .
C2 C1 C2 120.8(4) 10_557 .
O1 C2 C1 121.8(3) . .
O1 C2 C3 117.5(3) . .
C1 C2 C3 120.6(3) . .
C4 C3 C2 117.0(3) . .
C4 C3 C5 121.4(3) . .
C2 C3 C5 121.4(3) . .
C3 C4 C3 124.1(4) 10_557 .
C8 C5 C3 109.9(3) . .
C8 C5 C6 114.1(3) . .
C3 C5 C6 112.4(3) . .
C5 C6 C7 111.4(3) . .
C9 C8 C13 116.6(3) . .
C9 C8 C5 120.9(3) . .
C13 C8 C5 122.5(3) . .
O2 C9 C10 116.2(3) . .
O2 C9 C8 122.7(3) . .
C10 C9 C8 121.1(3) . .
C9 C10 C11 120.2(3) . .
O3 C11 C12 120.6(3) . .
O3 C11 C10 118.6(3) . .
C12 C11 C10 120.8(3) . .
C11 C12 C13 116.9(3) . .
C11 C12 C14 119.6(3) . .
C13 C12 C14 123.4(3) . .
C12 C13 C8 124.3(3) . .
C17 C14 C12 111.2(3) . .
C17 C14 C15 110.6(3) . .
C12 C14 C15 112.7(3) . .
C16 C15 C14 112.6(3) . .
C18 C17 C19 117.3(3) . .
C18 C17 C14 121.5(3) . .
C19 C17 C14 121.1(3) . .
C17 C18 C17 123.4(4) 10_557 .
O4 C19 C20 122.7(3) . .
O4 C19 C17 116.1(3) . .
C20 C19 C17 121.2(3) . .
C19 C20 C19 119.6(4) . 10_557
N1 C21 C22 123.5(3) . .
C23 C22 C21 118.9(3) . .
C22 C23 C24 117.7(3) . .
C22 C23 C26 121.6(3) . .
C24 C23 C26 120.7(3) . .
C23 C24 C25 119.3(3) . .
N1 C25 C24 123.2(3) . .
N2 C26 N2 124.7(3) 2_655 .
N2 C26 C23 117.7(2) 2_655 .
N2 C26 C23 117.6(3) . .
C28 C27 C29 50.9(8) 3_655 .
C28 C27 C30 109.8(10) 3_655 .
C29 C27 C30 58.9(7) . .
C30 C28 C29 60.9(10) . 2_545
C30 C28 C27 130.2(13) . 2_545
C29 C28 C27 69.3(9) 2_545 2_545
C30 C29 C28 57.9(10) 3_655 3_655
C30 C29 C29 129.6(11) 3_655 2_545
C28 C29 C29 172.5(15) 3_655 2_545
C30 C29 C29 69.6(11) 3_655 3_655
C28 C29 C29 127.5(15) 3_655 3_655
C29 C29 C29 60.000(1) 2_545 3_655
C30 C29 C30 179.1(9) 3_655 .
C28 C29 C30 121.2(11) 3_655 .
C29 C29 C30 51.4(9) 2_545 .
C29 C29 C30 111.4(9) 3_655 .
C30 C29 C27 117.7(10) 3_655 .
C28 C29 C27 59.8(10) 3_655 .
C29 C29 C27 112.8(13) 2_545 .
C29 C29 C27 172.8(13) 3_655 .
C30 C29 C27 61.4(8) . .
C28 C30 C29 61.3(8) . 2_545
C28 C30 C29 120.3(11) . .
C29 C30 C29 59.1(9) 2_545 .
C28 C30 C27 180.0(12) . .
C29 C30 C27 118.8(10) 2_545 .
C29 C30 C27 59.7(7) . .
C36 C31 C35 112(3) 10_556 10_556
C36 C31 C32 154(3) 10_556 .
C35 C31 C32 91.7(15) 10_556 .
C36 C31 C36 37.7(15) 10_556 .
C35 C31 C36 148.6(19) 10_556 .
C32 C31 C36 117.5(15) . .
C36 C31 C37 82(2) 10_556 .
C35 C31 C37 34.9(13) 10_556 .
C32 C31 C37 123.7(14) . .
C36 C31 C37 118.7(10) . .
C36 C31 C31 67.2(19) 10_556 10_556
C35 C31 C31 172.0(10) 10_556 10_556
C32 C31 C31 88.2(10) . 10_556
C36 C31 C31 29.5(7) . 10_556
C37 C31 C31 147.4(8) . 10_556
C36 C31 C34 165(2) 10_556 10_556
C35 C31 C34 56.9(12) 10_556 10_556
C32 C31 C34 34.8(7) . 10_556
C36 C31 C34 150.7(13) . 10_556
C37 C31 C34 90.0(11) . 10_556
C31 C31 C34 122.5(7) 10_556 10_556
C36 C31 C32 109(2) 10_556 10_556
C35 C31 C32 137.4(16) 10_556 10_556
C32 C31 C32 46.4(11) . 10_556
C36 C31 C32 71.2(10) . 10_556
C37 C31 C32 168.8(12) . 10_556
C31 C31 C32 41.9(5) 10_556 10_556
C34 C31 C32 80.8(9) 10_556 10_556
C33 C32 C34 104(2) 10_556 10_556
C33 C32 C31 161(2) 10_556 .
C34 C32 C31 93.0(15) 10_556 .
C33 C32 C33 37.8(15) 10_556 .
C34 C32 C33 140.8(13) 10_556 .
C31 C32 C33 123.9(14) . .
C33 C32 C32 70.2(17) 10_556 10_556
C34 C32 C32 169.6(9) 10_556 10_556
C31 C32 C32 91.8(10) . 10_556
C33 C32 C32 32.4(6) . 10_556
C33 C32 C35 160(2) 10_556 10_556
C34 C32 C35 57.7(11) 10_556 10_556
C31 C32 C35 35.3(7) . 10_556
C33 C32 C35 157.4(12) . 10_556
C32 C32 C35 126.7(7) 10_556 10_556
C33 C32 C31 111.8(19) 10_556 10_556
C34 C32 C31 142.0(15) 10_556 10_556
C31 C32 C31 49.9(11) . 10_556
C33 C32 C31 74.1(9) . 10_556
C32 C32 C31 41.9(5) 10_556 10_556
C35 C32 C31 84.9(9) 10_556 10_556
C32 C33 C33 109.8(17) 10_556 10_556
C32 C33 C34 42.5(14) 10_556 .
C33 C33 C34 151.3(8) 10_556 .
C32 C33 C32 77(2) 10_556 .
C33 C33 C32 32.4(6) 10_556 .
C34 C33 C32 119.3(12) . .
C32 C34 C33 33.9(9) 10_556 .
C32 C34 C35 87.1(13) 10_556 .
C33 C34 C35 120.4(12) . .
C32 C34 C31 52.2(12) 10_556 10_556
C33 C34 C31 85.7(11) . 10_556
C35 C34 C31 34.8(7) . 10_556
C37 C35 C31 108(2) 10_556 10_556
C37 C35 C34 153.6(18) 10_556 .
C31 C35 C34 88.3(15) 10_556 .
C37 C35 C36 83.0(15) 10_556 .
C31 C35 C36 29.6(12) 10_556 .
C34 C35 C36 117.2(12) . .
C37 C35 C32 153.3(15) 10_556 10_556
C31 C35 C32 53.1(12) 10_556 10_556
C34 C35 C32 35.2(6) . 10_556
C36 C35 C32 82.3(10) . 10_556
C31 C36 C36 112.8(19) 10_556 10_556
C31 C36 C31 83(2) 10_556 .
C36 C36 C31 29.5(8) 10_556 .
C31 C36 C35 38.8(18) 10_556 .
C36 C36 C35 150.8(8) 10_556 .
C31 C36 C35 121.5(12) . .
C31 C36 C38 154(2) 10_556 .
C36 C36 C38 92.9(6) 10_556 .
C31 C36 C38 122.3(10) . .
C35 C36 C38 116.2(10) . .
C31 C36 C37 70.5(18) 10_556 10_556
C36 C36 C37 170.5(6) 10_556 10_556
C31 C36 C37 152.1(13) . 10_556
C35 C36 C37 34.8(7) . 10_556
C38 C36 C37 83.3(9) . 10_556
C31 C36 C38 167(2) 10_556 10_556
C36 C36 C38 55.3(5) 10_556 10_556
C31 C36 C38 84.7(8) . 10_556
C35 C36 C38 153.7(11) . 10_556
C38 C36 C38 37.6(9) . 10_556
C37 C36 C38 120.5(10) 10_556 10_556
C35 C37 C31 36.8(10) 10_556 .
C35 C37 C36 62.3(12) 10_556 10_556
C31 C37 C36 27.9(5) . 10_556
C38 C38 C36 87.1(6) 10_556 .
C38 C38 C36 55.3(5) 10_556 10_556
C36 C38 C36 31.8(8) . 10_556

loop_
_geom_bond_atom_site_label_1
_geom_bond_atom_site_label_2
_geom_bond_distance
_geom_bond_site_symmetry_2
N1 C25 1.324(4) .
N1 C21 1.325(4) .
N2 C26 1.333(4) 3_665
N2 C26 1.342(4) .
C1 C2 1.381(4) 10_557
C1 C2 1.381(4) .
C2 O1 1.374(4) .
C2 C3 1.407(4) .
C3 C4 1.387(4) .
C3 C5 1.527(5) .
C4 C3 1.387(4) 10_557
C5 C8 1.525(4) .
C5 C6 1.534(5) .
C6 C7 1.537(6) .
C8 C9 1.387(4) .
C8 C13 1.395(4) .
C9 O2 1.376(4) .
C9 C10 1.383(5) .
C10 C11 1.392(5) .
C11 O3 1.377(4) .
C11 C12 1.385(5) .
C12 C13 1.386(5) .
C12 C14 1.524(5) .
C14 C17 1.524(5) .
C14 C15 1.526(5) .
C15 C16 1.520(5) .
C17 C18 1.382(4) .
C17 C19 1.390(4) .
C18 C17 1.382(4) 10_557
C19 O4 1.374(4) .
C19 C20 1.380(4) .
C20 C19 1.380(4) 10_557
C21 C22 1.388(5) .
C22 C23 1.380(4) .
C23 C24 1.383(4) .
C23 C26 1.479(4) .
C24 C25 1.384(5) .
C26 N2 1.333(4) 2_655
C27 C28 1.447(19) 3_655
C27 C29 1.567(15) .
C27 C30 1.592(17) .
C28 C30 1.255(19) .
C28 C29 1.299(16) 2_545
C28 C27 1.447(19) 2_545
C29 C30 1.295(15) 3_655
C29 C28 1.299(16) 3_655
C29 C29 1.421(17) 2_545
C29 C29 1.421(17) 3_655
C29 C30 1.553(16) .
C30 C29 1.295(15) 2_545
C31 C36 0.774(13) 10_556
C31 C35 0.982(15) 10_556
C31 C32 1.359(19) .
C31 C36 1.447(16) .
C31 C37 1.56(2) .
C31 C31 1.56(3) 10_556
C31 C34 1.717(17) 10_556
C31 C32 2.04(2) 10_556
C32 C33 0.810(13) 10_556
C32 C34 0.982(14) 10_556
C32 C33 1.421(15) .
C32 C32 1.47(3) 10_556
C32 C35 1.70(2) 10_556
C32 C31 2.04(2) 10_556
C33 C32 0.810(13) 10_556
C33 C33 0.93(3) 10_556
C33 C34 1.413(17) .
C34 C32 0.982(14) 10_556
C34 C35 1.438(18) .
C34 C31 1.717(17) 10_556
C35 C37 0.938(15) 10_556
C35 C31 0.982(15) 10_556
C35 C36 1.457(17) .
C35 C32 1.70(2) 10_556
C36 C31 0.774(13) 10_556
C36 C36 0.96(2) 10_556
C36 C38 1.495(16) .
C36 C37 1.633(18) 10_556
C36 C38 1.817(16) 10_556
C37 C35 0.938(15) 10_556
C37 C36 1.633(18) 10_556
C38 C38 1.11(2) 10_556
C38 C36 1.817(16) 10_556

loop_
_geom_hbond_atom_site_label_D
_geom_hbond_atom_site_label_H
_geom_hbond_atom_site_label_A
_geom_hbond_distance_DH
_geom_hbond_distance_HA
_geom_hbond_distance_DA
_geom_hbond_angle_DHA
_geom_hbond_site_symmetry_A
O1 H1 N1 0.97(6) 1.77(6) 2.712(3) 162(5) 9_546
O2 H2 O1 0.98(6) 1.85(6) 2.769(4) 155(5) .
O3 H3 O4 0.82 2.39 3.197(5) 171.0 .
O4 H4 O2 1.11(6) 1.75(6) 2.705(4) 140(5) 3_755
O5 H5 O3 1.06(12) 2.27(13) 2.789(3) 108(8) 2_535
